data_7157971
loop_
_publ_author_name
'Chen, Tao'
'Wang, Aoning'
'Zhang, Linxue'
'Wei, Chenlong'
'Huang, Juhui'
'Liu, Xiang'
'Fu, Zhenqian'

_publ_section_title
;
 Formal [4 + 1] annulation of fluorinated sulfonium salt with cyclic
 unsaturated imines to access CF<sub>3</sub>-substituted pyrroles.
;
_journal_issue 14
_journal_name_full 'Organic &amp; biomolecular chemistry'
_journal_page_first 3128
_journal_page_last 3133
_journal_paper_doi 10.1039/d1ob00218j
_journal_volume 19
_journal_year 2021
_chemical_formula_moiety 'C26 H21 Cl F3 N O2 S'
_chemical_formula_sum 'C26 H21 Cl F3 N O2 S'
_chemical_formula_weight 503.95
_space_group_crystal_system monoclinic
_space_group_IT_number 14
_space_group_name_Hall '-P 2ybc'
_space_group_name_H-M_alt 'P 1 21/c 1'
_atom_sites_solution_hydrogens geom
_atom_sites_solution_primary dual
_audit_creation_date 2019-11-15
_audit_creation_method
;
Olex2 1.3-alpha
(compiled 2019.10.31 svn.r3677 for OlexSys, GUI svn.r5972)
;
_audit_update_record
;
2020-04-20 deposited with the CCDC.	2021-03-17 downloaded from the CCDC.
;
_cell_angle_alpha 90
_cell_angle_beta 102.239(2)
_cell_angle_gamma 90
_cell_formula_units_Z 4
_cell_length_a 7.7555(2)
_cell_length_b 19.8449(4)
_cell_length_c 15.1282(3)
_cell_measurement_reflns_used 8753
_cell_measurement_temperature 100.01(10)
_cell_measurement_theta_max 73.4730
_cell_measurement_theta_min 2.8900
_cell_volume 2275.42(9)
_computing_cell_refinement 'CrysAlisPro 1.171.38.43f (Rigaku OD, 2015)'
_computing_data_collection 'CrysAlisPro 1.171.38.43f (Rigaku OD, 2015)'
_computing_data_reduction 'CrysAlisPro 1.171.38.43f (Rigaku OD, 2015)'
_computing_molecular_graphics 'Olex2 1.3-alpha (Dolomanov et al., 2009)'
_computing_publication_material 'Olex2 1.3-alpha (Dolomanov et al., 2009)'
_computing_structure_refinement 'SHELXL 2018/3 (Sheldrick, 2015)'
_computing_structure_solution 'SHELXT  (Sheldrick, 2015)'
_diffrn_ambient_environment N~2~
_diffrn_ambient_temperature 100.01(10)
_diffrn_detector 'CCD plate'
_diffrn_detector_area_resol_mean 5.2684
_diffrn_detector_type AtlasS2
_diffrn_measured_fraction_theta_full 1.000
_diffrn_measured_fraction_theta_max 0.975
_diffrn_measurement_details
;
List of Runs (angles in degrees, time in seconds):

  # Type    Start    End  Width  t~exp~   \w     \q     \k     \f   Frames
#--------------------------------------------------------------------------
  1  \w    -65.00 -33.00   1.00    1.00    --  -40.98  38.00-120.00   32
  2  \w    -94.00 -17.00   1.00    1.00    --  -40.98 125.00-180.00   77
  3  \w   -115.00 -16.00   1.00    1.00    --  -40.98 -38.00  60.00   99
  4  \w     44.00  96.00   1.00    1.00    --   40.98-125.00  30.00   52
  5  \w     31.00 140.00   1.00    1.00    --  106.95 -77.00 -90.00  109
  6  \w    107.00 133.00   1.00    1.00    --  106.95 -30.00 -90.00   26
  7  \w     74.00 149.00   1.00    1.00    --  106.95  77.00  60.00   75
  8  \w    114.00 160.00   1.00    1.00    --  106.95  94.00  16.00   46
  9  \w     94.00 175.00   1.00    1.00    --  106.95 125.00 -60.00   81
 10  \w     81.00 131.00   1.00    1.00    --  106.95  77.00 120.00   50
 11  \w     38.00  90.00   1.00    1.00    --  106.95 -30.00 -90.00   52
;
_diffrn_measurement_device 'four-circle diffractometer'
_diffrn_measurement_device_type 'SuperNova, Dual, Cu at zero, AtlasS2'
_diffrn_measurement_method '\w scans'
_diffrn_orient_matrix_type 'CrysAlisPro convention (1999,Acta A55,543-557)'
_diffrn_orient_matrix_UB_11 -0.0202981000
_diffrn_orient_matrix_UB_12 -0.0555835000
_diffrn_orient_matrix_UB_13 -0.0725868000
_diffrn_orient_matrix_UB_21 -0.0701444000
_diffrn_orient_matrix_UB_22 0.0457571000
_diffrn_orient_matrix_UB_23 -0.0583382000
_diffrn_orient_matrix_UB_31 0.0706562000
_diffrn_orient_matrix_UB_32 0.0292065000
_diffrn_orient_matrix_UB_33 -0.0467019000
_diffrn_radiation_monochromator mirror
_diffrn_radiation_probe x-ray
_diffrn_radiation_type 'Cu K\a'
_diffrn_radiation_wavelength 1.54184
_diffrn_reflns_av_R_equivalents 0.0235
_diffrn_reflns_av_unetI/netI 0.0293
_diffrn_reflns_Laue_measured_fraction_full 1.000
_diffrn_reflns_Laue_measured_fraction_max 0.975
_diffrn_reflns_limit_h_max 4
_diffrn_reflns_limit_h_min -9
_diffrn_reflns_limit_k_max 23
_diffrn_reflns_limit_k_min -24
_diffrn_reflns_limit_l_max 18
_diffrn_reflns_limit_l_min -18
_diffrn_reflns_number 9280
_diffrn_reflns_point_group_measured_fraction_full 1.000
_diffrn_reflns_point_group_measured_fraction_max 0.975
_diffrn_reflns_theta_full 67.684
_diffrn_reflns_theta_max 73.606
_diffrn_reflns_theta_min 3.728
_diffrn_source 'micro-focus sealed X-ray tube'
_diffrn_source_type 'SuperNova (Cu) X-ray Source'
_exptl_absorpt_coefficient_mu 2.784
_exptl_absorpt_correction_T_max 1.00000
_exptl_absorpt_correction_T_min 0.77912
_exptl_absorpt_correction_type multi-scan
_exptl_absorpt_process_details
;
CrysAlisPro 1.171.38.43f (Rigaku Oxford Diffraction, 2015)
Empirical absorption correction using spherical harmonics,
 implemented in SCALE3 ABSPACK scaling algorithm.
;
_exptl_crystal_colour colourless
_exptl_crystal_colour_primary colourless
_exptl_crystal_density_diffrn 1.471
_exptl_crystal_description block
_exptl_crystal_F_000 1040
_exptl_crystal_size_max 0.13
_exptl_crystal_size_mid 0.12
_exptl_crystal_size_min 0.11
_refine_diff_density_max 0.272
_refine_diff_density_min -0.433
_refine_diff_density_rms 0.057
_refine_ls_extinction_method none
_refine_ls_goodness_of_fit_ref 1.038
_refine_ls_hydrogen_treatment constr
_refine_ls_matrix_type full
_refine_ls_number_parameters 308
_refine_ls_number_reflns 4479
_refine_ls_number_restraints 0
_refine_ls_restrained_S_all 1.038
_refine_ls_R_factor_all 0.0406
_refine_ls_R_factor_gt 0.0380
_refine_ls_shift/su_max 0.001
_refine_ls_shift/su_mean 0.000
_refine_ls_structure_factor_coef Fsqd
_refine_ls_weighting_details 'w=1/[\s^2^(Fo^2^)+(0.0529P)^2^+0.8391P] where P=(Fo^2^+2Fc^2^)/3'
_refine_ls_weighting_scheme calc
_refine_ls_wR_factor_gt 0.0968
_refine_ls_wR_factor_ref 0.0995
_reflns_Friedel_coverage 0.000
_reflns_number_gt 4124
_reflns_number_total 4479
_reflns_threshold_expression 'I > 2\s(I)'
_cod_data_source_file d1ob00218j2.cif
_cod_data_source_block ct3r-3
_cod_depositor_comments 'Adding full bibliography for 7157971.cif.'
_cod_database_code 7157971
_shelx_shelxl_version_number 2018/3
_shelx_space_group_comment
;
The symmetry employed for this shelxl refinement is uniquely defined
by the following loop, which should always be used as a source of
symmetry information in preference to the above space-group names.
They are only intended as comments.
;
_reflns_odcompleteness_completeness 99.96
_reflns_odcompleteness_iscentric 1
_reflns_odcompleteness_theta 66.97
_olex2_refinement_description
;
1. Fixed Uiso
 At 1.2 times of:
  All C(H) groups, All C(H,H) groups
 At 1.5 times of:
  All C(H,H,H) groups
2.a Ternary CH refined with riding coordinates:
 C11(H11), C18(H18)
2.b Secondary CH2 refined with riding coordinates:
 C7(H7A,H7B), C8(H8A,H8B)
2.c Aromatic/amide H refined with riding coordinates:
 C2(H2), C3(H3), C4(H4), C5(H5), C13(H13), C14(H14), C16(H16), C17(H17),
 C21(H21), C22(H22), C24(H24), C25(H25)
2.d Idealised Me refined as rotating group:
 C26(H26A,H26B,H26C)
;
_olex2_submission_special_instructions 'No special instructions were received'
_oxdiff_exptl_absorpt_empirical_details
;
Empirical correction (ABSPACK) includes:
- Absorption correction using spherical harmonics
- Frame scaling
;
_oxdiff_exptl_absorpt_empirical_full_max 1.817
_oxdiff_exptl_absorpt_empirical_full_min 0.776

loop_
_space_group_symop_operation_xyz
'x, y, z'
'-x, y+1/2, -z+1/2'
'-x, -y, -z'
'x, -y-1/2, z-1/2'

loop_
_atom_site_label
_atom_site_type_symbol
_atom_site_fract_x
_atom_site_fract_y
_atom_site_fract_z
_atom_site_U_iso_or_equiv
_atom_site_adp_type
_atom_site_occupancy
_atom_site_site_symmetry_order
_atom_site_calc_flag
_atom_site_refinement_flags_posn
_atom_site_refinement_flags_adp
_atom_site_refinement_flags_occupancy
_atom_site_disorder_assembly
_atom_site_disorder_group
Cl1 Cl -0.64857(7) 0.49490(2) -0.25986(3) 0.03732(13) Uani 1 1 d . . . . .
S1 S -1.29385(5) 0.81276(2) -0.30900(3) 0.02965(12) Uani 1 1 d . . . . .
F1 F -0.99247(14) 0.88550(6) -0.12208(7) 0.0343(2) Uani 1 1 d . . . . .
F2 F -0.73841(14) 0.83842(6) -0.10924(7) 0.0405(3) Uani 1 1 d . . . . .
F3 F -0.81268(14) 0.92115(5) -0.20166(7) 0.0349(2) Uani 1 1 d . . . . .
O1 O -1.41994(16) 0.85617(7) -0.36304(11) 0.0456(4) Uani 1 1 d . . . . .
O2 O -1.29958(18) 0.80106(7) -0.21614(9) 0.0403(3) Uani 1 1 d . . . . .
N1 N -1.09472(16) 0.84654(7) -0.30735(9) 0.0211(3) Uani 1 1 d . . . . .
C1 C -1.1198(2) 0.89391(8) -0.46881(11) 0.0282(4) Uani 1 1 d . . . . .
C2 C -1.2295(3) 0.94836(9) -0.46171(15) 0.0418(5) Uani 1 1 d . . . . .
H2 H -1.269021 0.955859 -0.407219 0.050 Uiso 1 1 calc R U . . .
C3 C -1.2809(3) 0.99171(10) -0.53492(19) 0.0608(8) Uani 1 1 d . . . . .
H3 H -1.358656 1.028006 -0.530736 0.073 Uiso 1 1 calc R U . . .
C4 C -1.2204(3) 0.98259(13) -0.61334(19) 0.0647(9) Uani 1 1 d . . . . .
H4 H -1.253814 1.013078 -0.662395 0.078 Uiso 1 1 calc R U . . .
C5 C -1.1114(3) 0.92919(13) -0.62021(14) 0.0525(7) Uani 1 1 d . . . . .
H5 H -1.069241 0.923348 -0.674254 0.063 Uiso 1 1 calc R U . . .
C6 C -1.0613(2) 0.88329(10) -0.54948(12) 0.0327(4) Uani 1 1 d . . . . .
C7 C -0.9441(2) 0.82391(10) -0.55566(11) 0.0337(4) Uani 1 1 d . . . . .
H7A H -0.888344 0.829710 -0.608296 0.040 Uiso 1 1 calc R U . . .
H7B H -1.016196 0.782330 -0.565214 0.040 Uiso 1 1 calc R U . . .
C8 C -0.8002(2) 0.81657(9) -0.46946(11) 0.0271(4) Uani 1 1 d . . . . .
H8A H -0.737049 0.773311 -0.470524 0.033 Uiso 1 1 calc R U . . .
H8B H -0.713625 0.853697 -0.465586 0.033 Uiso 1 1 calc R U . . .
C9 C -0.8855(2) 0.81865(8) -0.38953(10) 0.0205(3) Uani 1 1 d . . . . .
C10 C -1.0378(2) 0.85086(8) -0.39254(10) 0.0211(3) Uani 1 1 d . . . . .
C11 C -0.80643(19) 0.79256(8) -0.29638(10) 0.0192(3) Uani 1 1 d . . . . .
H11 H -0.694742 0.817854 -0.272533 0.023 Uiso 1 1 calc R U . . .
C12 C -0.76582(19) 0.71765(8) -0.28916(10) 0.0201(3) Uani 1 1 d . . . . .
C13 C -0.6444(2) 0.69299(8) -0.21450(10) 0.0216(3) Uani 1 1 d . . . . .
H13 H -0.585309 0.723553 -0.169869 0.026 Uiso 1 1 calc R U . . .
C14 C -0.6086(2) 0.62459(8) -0.20449(11) 0.0237(3) Uani 1 1 d . . . . .
H14 H -0.527547 0.608129 -0.152933 0.028 Uiso 1 1 calc R U . . .
C15 C -0.6930(2) 0.58075(8) -0.27078(11) 0.0256(3) Uani 1 1 d . . . . .
C16 C -0.8135(2) 0.60381(9) -0.34570(12) 0.0314(4) Uani 1 1 d . . . . .
H16 H -0.871047 0.573141 -0.390606 0.038 Uiso 1 1 calc R U . . .
C17 C -0.8491(2) 0.67220(9) -0.35428(11) 0.0278(3) Uani 1 1 d . . . . .
H17 H -0.931684 0.688277 -0.405506 0.033 Uiso 1 1 calc R U . . .
C18 C -0.9468(2) 0.81486(8) -0.24200(10) 0.0206(3) Uani 1 1 d . . . . .
H18 H -0.990978 0.774459 -0.214075 0.025 Uiso 1 1 calc R U . . .
C19 C -0.8737(2) 0.86567(8) -0.16906(10) 0.0252(3) Uani 1 1 d . . . . .
C20 C -1.3000(2) 0.73451(9) -0.36411(12) 0.0264(3) Uani 1 1 d . . . . .
C21 C -1.3214(2) 0.73251(9) -0.45803(12) 0.0280(4) Uani 1 1 d . . . . .
H21 H -1.338234 0.772933 -0.492429 0.034 Uiso 1 1 calc R U . . .
C22 C -1.3179(2) 0.67072(9) -0.50050(11) 0.0279(4) Uani 1 1 d . . . . .
H22 H -1.330761 0.669069 -0.564321 0.033 Uiso 1 1 calc R U . . .
C23 C -1.2957(2) 0.61093(9) -0.45075(12) 0.0285(4) Uani 1 1 d . . . . .
C24 C -1.2799(2) 0.61428(9) -0.35739(12) 0.0322(4) Uani 1 1 d . . . . .
H24 H -1.269227 0.573813 -0.323118 0.039 Uiso 1 1 calc R U . . .
C25 C -1.2796(2) 0.67576(9) -0.31364(12) 0.0308(4) Uani 1 1 d . . . . .
H25 H -1.265523 0.677503 -0.249754 0.037 Uiso 1 1 calc R U . . .
C26 C -1.2849(3) 0.54434(9) -0.49702(13) 0.0376(4) Uani 1 1 d . . . . .
H26A H -1.385426 0.539879 -0.548248 0.056 Uiso 1 1 calc R U . . .
H26B H -1.287374 0.507601 -0.454020 0.056 Uiso 1 1 calc R U . . .
H26C H -1.174758 0.542194 -0.518903 0.056 Uiso 1 1 calc R U . . .

loop_
_atom_site_aniso_label
_atom_site_aniso_U_11
_atom_site_aniso_U_22
_atom_site_aniso_U_33
_atom_site_aniso_U_23
_atom_site_aniso_U_13
_atom_site_aniso_U_12
Cl1 0.0522(3) 0.0208(2) 0.0351(2) 0.00038(16) 0.00075(19) 0.00519(17)
S1 0.01720(19) 0.0316(2) 0.0418(2) -0.01565(18) 0.00994(17) -0.00374(15)
F1 0.0349(5) 0.0445(6) 0.0252(5) -0.0091(4) 0.0101(4) 0.0055(5)
F2 0.0362(6) 0.0563(7) 0.0234(5) -0.0045(5) -0.0064(4) 0.0146(5)
F3 0.0412(6) 0.0296(5) 0.0338(5) -0.0084(4) 0.0078(4) -0.0111(4)
O1 0.0180(6) 0.0393(8) 0.0736(10) -0.0231(7) -0.0034(6) 0.0066(5)
O2 0.0363(7) 0.0469(8) 0.0462(8) -0.0238(6) 0.0281(6) -0.0171(6)
N1 0.0155(6) 0.0232(6) 0.0239(6) -0.0023(5) 0.0023(5) -0.0002(5)
C1 0.0271(8) 0.0223(8) 0.0290(8) 0.0019(7) -0.0079(7) -0.0074(7)
C2 0.0405(10) 0.0221(8) 0.0497(11) -0.0038(8) -0.0202(9) 0.0017(8)
C3 0.0581(14) 0.0221(9) 0.0767(18) 0.0103(10) -0.0432(13) -0.0075(9)
C4 0.0575(14) 0.0481(13) 0.0659(16) 0.0372(12) -0.0380(12) -0.0301(12)
C5 0.0397(11) 0.0681(15) 0.0390(11) 0.0291(11) -0.0160(9) -0.0314(11)
C6 0.0279(8) 0.0389(10) 0.0264(8) 0.0097(7) -0.0050(7) -0.0172(7)
C7 0.0275(9) 0.0542(12) 0.0197(8) -0.0010(7) 0.0060(7) -0.0128(8)
C8 0.0244(8) 0.0356(9) 0.0224(8) 0.0004(7) 0.0073(6) -0.0061(7)
C9 0.0212(7) 0.0205(7) 0.0199(7) 0.0001(6) 0.0044(6) -0.0040(6)
C10 0.0220(7) 0.0189(7) 0.0206(7) -0.0018(6) 0.0009(6) -0.0031(6)
C11 0.0169(7) 0.0218(7) 0.0192(7) 0.0005(6) 0.0045(5) 0.0000(6)
C12 0.0157(7) 0.0235(8) 0.0221(7) 0.0002(6) 0.0067(5) -0.0007(6)
C13 0.0200(7) 0.0245(8) 0.0210(7) -0.0006(6) 0.0059(6) -0.0013(6)
C14 0.0237(7) 0.0267(8) 0.0216(7) 0.0035(6) 0.0070(6) 0.0020(6)
C15 0.0285(8) 0.0222(8) 0.0272(8) 0.0013(6) 0.0085(6) 0.0031(6)
C16 0.0344(9) 0.0261(8) 0.0299(9) -0.0058(7) -0.0021(7) 0.0009(7)
C17 0.0273(8) 0.0269(8) 0.0262(8) -0.0012(7) -0.0012(6) 0.0035(7)
C18 0.0198(7) 0.0218(7) 0.0207(7) 0.0014(6) 0.0058(6) 0.0008(6)
C19 0.0256(8) 0.0292(8) 0.0205(7) -0.0005(6) 0.0041(6) 0.0026(6)
C20 0.0184(7) 0.0303(8) 0.0325(8) -0.0104(7) 0.0097(6) -0.0070(6)
C21 0.0205(8) 0.0305(9) 0.0316(8) -0.0041(7) 0.0023(6) -0.0045(6)
C22 0.0247(8) 0.0339(9) 0.0251(8) -0.0061(7) 0.0054(6) -0.0075(7)
C23 0.0273(8) 0.0307(9) 0.0298(8) -0.0078(7) 0.0113(7) -0.0103(7)
C24 0.0403(10) 0.0296(9) 0.0304(9) -0.0044(7) 0.0156(7) -0.0122(8)
C25 0.0339(9) 0.0351(9) 0.0277(8) -0.0100(7) 0.0164(7) -0.0127(7)
C26 0.0503(11) 0.0304(9) 0.0350(9) -0.0099(8) 0.0156(8) -0.0112(8)

loop_
_atom_type_symbol
_atom_type_description
_atom_type_scat_dispersion_real
_atom_type_scat_dispersion_imag
_atom_type_scat_source
C C 0.0181 0.0091 'International Tables Vol C Tables 4.2.6.8 and 6.1.1.4'
H H 0.0000 0.0000 'International Tables Vol C Tables 4.2.6.8 and 6.1.1.4'
Cl Cl 0.3639 0.7018 'International Tables Vol C Tables 4.2.6.8 and 6.1.1.4'
F F 0.0727 0.0534 'International Tables Vol C Tables 4.2.6.8 and 6.1.1.4'
N N 0.0311 0.0180 'International Tables Vol C Tables 4.2.6.8 and 6.1.1.4'
O O 0.0492 0.0322 'International Tables Vol C Tables 4.2.6.8 and 6.1.1.4'
S S 0.3331 0.5567 'International Tables Vol C Tables 4.2.6.8 and 6.1.1.4'

loop_
_geom_angle_atom_site_label_1
_geom_angle_atom_site_label_2
_geom_angle_atom_site_label_3
_geom_angle
_geom_angle_site_symmetry_1
_geom_angle_site_symmetry_3
_geom_angle_publ_flag
O1 S1 O2 120.02(9) . . ?
O1 S1 N1 106.54(8) . . ?
O1 S1 C20 108.40(8) . . ?
O2 S1 N1 105.64(7) . . ?
O2 S1 C20 108.54(9) . . ?
N1 S1 C20 107.00(7) . . ?
C10 N1 S1 117.56(10) . . ?
C10 N1 C18 106.18(11) . . ?
C18 N1 S1 114.77(10) . . ?
C2 C1 C6 119.88(17) . . ?
C2 C1 C10 124.09(17) . . ?
C6 C1 C10 115.44(16) . . ?
C1 C2 H2 120.2 . . ?
C3 C2 C1 119.6(2) . . ?
C3 C2 H2 120.2 . . ?
C2 C3 H3 119.6 . . ?
C4 C3 C2 120.8(2) . . ?
C4 C3 H3 119.6 . . ?
C3 C4 H4 120.2 . . ?
C5 C4 C3 119.6(2) . . ?
C5 C4 H4 120.2 . . ?
C4 C5 H5 119.3 . . ?
C4 C5 C6 121.4(2) . . ?
C6 C5 H5 119.3 . . ?
C1 C6 C7 118.85(15) . . ?
C5 C6 C1 118.6(2) . . ?
C5 C6 C7 122.5(2) . . ?
C6 C7 H7A 109.4 . . ?
C6 C7 H7B 109.4 . . ?
C6 C7 C8 111.25(15) . . ?
H7A C7 H7B 108.0 . . ?
C8 C7 H7A 109.4 . . ?
C8 C7 H7B 109.4 . . ?
C7 C8 H8A 110.0 . . ?
C7 C8 H8B 110.0 . . ?
H8A C8 H8B 108.4 . . ?
C9 C8 C7 108.52(14) . . ?
C9 C8 H8A 110.0 . . ?
C9 C8 H8B 110.0 . . ?
C8 C9 C11 125.80(14) . . ?
C10 C9 C8 121.67(14) . . ?
C10 C9 C11 112.25(13) . . ?
N1 C10 C1 124.75(14) . . ?
C9 C10 N1 112.03(13) . . ?
C9 C10 C1 122.56(15) . . ?
C9 C11 H11 108.4 . . ?
C9 C11 C12 116.19(13) . . ?
C9 C11 C18 101.82(12) . . ?
C12 C11 H11 108.4 . . ?
C12 C11 C18 113.37(12) . . ?
C18 C11 H11 108.4 . . ?
C13 C12 C11 119.67(14) . . ?
C17 C12 C11 121.76(14) . . ?
C17 C12 C13 118.56(15) . . ?
C12 C13 H13 119.5 . . ?
C14 C13 C12 121.06(15) . . ?
C14 C13 H13 119.5 . . ?
C13 C14 H14 120.5 . . ?
C15 C14 C13 118.91(15) . . ?
C15 C14 H14 120.5 . . ?
C14 C15 Cl1 119.57(13) . . ?
C14 C15 C16 121.27(15) . . ?
C16 C15 Cl1 119.16(13) . . ?
C15 C16 H16 120.4 . . ?
C15 C16 C17 119.12(16) . . ?
C17 C16 H16 120.4 . . ?
C12 C17 H17 119.5 . . ?
C16 C17 C12 121.07(15) . . ?
C16 C17 H17 119.5 . . ?
N1 C18 C11 107.19(11) . . ?
N1 C18 H18 109.6 . . ?
N1 C18 C19 108.67(12) . . ?
C11 C18 H18 109.6 . . ?
C19 C18 C11 112.21(12) . . ?
C19 C18 H18 109.6 . . ?
F1 C19 F2 106.73(13) . . ?
F1 C19 C18 112.98(13) . . ?
F2 C19 C18 109.93(13) . . ?
F3 C19 F1 106.99(13) . . ?
F3 C19 F2 107.04(14) . . ?
F3 C19 C18 112.82(13) . . ?
C21 C20 S1 119.55(14) . . ?
C25 C20 S1 119.60(13) . . ?
C25 C20 C21 120.83(15) . . ?
C20 C21 H21 120.4 . . ?
C22 C21 C20 119.13(16) . . ?
C22 C21 H21 120.4 . . ?
C21 C22 H22 119.5 . . ?
C21 C22 C23 120.93(16) . . ?
C23 C22 H22 119.5 . . ?
C22 C23 C26 120.53(16) . . ?
C24 C23 C22 118.70(16) . . ?
C24 C23 C26 120.76(16) . . ?
C23 C24 H24 119.5 . . ?
C25 C24 C23 121.09(17) . . ?
C25 C24 H24 119.5 . . ?
C20 C25 C24 119.28(16) . . ?
C20 C25 H25 120.4 . . ?
C24 C25 H25 120.4 . . ?
C23 C26 H26A 109.5 . . ?
C23 C26 H26B 109.5 . . ?
C23 C26 H26C 109.5 . . ?
H26A C26 H26B 109.5 . . ?
H26A C26 H26C 109.5 . . ?
H26B C26 H26C 109.5 . . ?

loop_
_geom_bond_atom_site_label_1
_geom_bond_atom_site_label_2
_geom_bond_distance
_geom_bond_site_symmetry_2
_geom_bond_publ_flag
Cl1 C15 1.7390(17) . ?
S1 O1 1.4240(15) . ?
S1 O2 1.4339(14) . ?
S1 N1 1.6789(13) . ?
S1 C20 1.7583(17) . ?
F1 C19 1.3362(19) . ?
F2 C19 1.3453(19) . ?
F3 C19 1.3338(19) . ?
N1 C10 1.4507(19) . ?
N1 C18 1.4859(19) . ?
C1 C2 1.394(3) . ?
C1 C6 1.405(3) . ?
C1 C10 1.468(2) . ?
C2 H2 0.9500 . ?
C2 C3 1.392(3) . ?
C3 H3 0.9500 . ?
C3 C4 1.377(4) . ?
C4 H4 0.9500 . ?
C4 C5 1.373(4) . ?
C5 H5 0.9500 . ?
C5 C6 1.396(3) . ?
C6 C7 1.503(3) . ?
C7 H7A 0.9900 . ?
C7 H7B 0.9900 . ?
C7 C8 1.533(2) . ?
C8 H8A 0.9900 . ?
C8 H8B 0.9900 . ?
C8 C9 1.497(2) . ?
C9 C10 1.335(2) . ?
C9 C11 1.504(2) . ?
C11 H11 1.0000 . ?
C11 C12 1.519(2) . ?
C11 C18 1.561(2) . ?
C12 C13 1.397(2) . ?
C12 C17 1.390(2) . ?
C13 H13 0.9500 . ?
C13 C14 1.387(2) . ?
C14 H14 0.9500 . ?
C14 C15 1.383(2) . ?
C15 C16 1.385(2) . ?
C16 H16 0.9500 . ?
C16 C17 1.385(2) . ?
C17 H17 0.9500 . ?
C18 H18 1.0000 . ?
C18 C19 1.513(2) . ?
C20 C21 1.396(2) . ?
C20 C25 1.384(3) . ?
C21 H21 0.9500 . ?
C21 C22 1.387(2) . ?
C22 H22 0.9500 . ?
C22 C23 1.396(3) . ?
C23 C24 1.393(2) . ?
C23 C26 1.506(2) . ?
C24 H24 0.9500 . ?
C24 C25 1.388(2) . ?
C25 H25 0.9500 . ?
C26 H26A 0.9800 . ?
C26 H26B 0.9800 . ?
C26 H26C 0.9800 . ?

loop_
_geom_torsion_atom_site_label_1
_geom_torsion_atom_site_label_2
_geom_torsion_atom_site_label_3
_geom_torsion_atom_site_label_4
_geom_torsion
_geom_torsion_site_symmetry_1
_geom_torsion_site_symmetry_2
_geom_torsion_site_symmetry_3
_geom_torsion_site_symmetry_4
_geom_torsion_publ_flag
Cl1 C15 C16 C17 179.90(14) . . . . ?
S1 N1 C10 C1 66.80(18) . . . . ?
S1 N1 C10 C9 -122.38(13) . . . . ?
S1 N1 C18 C11 124.96(11) . . . . ?
S1 N1 C18 C19 -113.56(12) . . . . ?
S1 C20 C21 C22 177.00(12) . . . . ?
S1 C20 C25 C24 -178.29(13) . . . . ?
O1 S1 N1 C10 -63.73(13) . . . . ?
O1 S1 N1 C18 170.33(11) . . . . ?
O1 S1 C20 C21 38.96(15) . . . . ?
O1 S1 C20 C25 -142.51(14) . . . . ?
O2 S1 N1 C10 167.58(12) . . . . ?
O2 S1 N1 C18 41.64(12) . . . . ?
O2 S1 C20 C21 170.85(13) . . . . ?
O2 S1 C20 C25 -10.62(16) . . . . ?
N1 S1 C20 C21 -75.58(14) . . . . ?
N1 S1 C20 C25 102.95(14) . . . . ?
N1 C18 C19 F1 61.39(17) . . . . ?
N1 C18 C19 F2 -179.51(12) . . . . ?
N1 C18 C19 F3 -60.13(16) . . . . ?
C1 C2 C3 C4 -1.9(3) . . . . ?
C1 C6 C7 C8 -43.9(2) . . . . ?
C2 C1 C6 C5 1.8(2) . . . . ?
C2 C1 C6 C7 -179.58(15) . . . . ?
C2 C1 C10 N1 17.7(2) . . . . ?
C2 C1 C10 C9 -152.14(17) . . . . ?
C2 C3 C4 C5 1.6(3) . . . . ?
C3 C4 C5 C6 0.5(3) . . . . ?
C4 C5 C6 C1 -2.2(3) . . . . ?
C4 C5 C6 C7 179.22(17) . . . . ?
C5 C6 C7 C8 134.73(17) . . . . ?
C6 C1 C2 C3 0.2(3) . . . . ?
C6 C1 C10 N1 -171.06(14) . . . . ?
C6 C1 C10 C9 19.0(2) . . . . ?
C6 C7 C8 C9 50.36(19) . . . . ?
C7 C8 C9 C10 -26.8(2) . . . . ?
C7 C8 C9 C11 159.89(15) . . . . ?
C8 C9 C10 N1 -179.63(13) . . . . ?
C8 C9 C10 C1 -8.6(2) . . . . ?
C8 C9 C11 C12 -61.5(2) . . . . ?
C8 C9 C11 C18 174.84(14) . . . . ?
C9 C11 C12 C13 159.54(13) . . . . ?
C9 C11 C12 C17 -21.8(2) . . . . ?
C9 C11 C18 N1 3.63(15) . . . . ?
C9 C11 C18 C19 -115.59(13) . . . . ?
C10 N1 C18 C11 -6.67(15) . . . . ?
C10 N1 C18 C19 114.81(13) . . . . ?
C10 C1 C2 C3 171.06(17) . . . . ?
C10 C1 C6 C5 -169.81(15) . . . . ?
C10 C1 C6 C7 8.8(2) . . . . ?
C10 C9 C11 C12 124.66(14) . . . . ?
C10 C9 C11 C18 0.98(16) . . . . ?
C11 C9 C10 N1 -5.48(18) . . . . ?
C11 C9 C10 C1 165.57(13) . . . . ?
C11 C12 C13 C14 177.92(13) . . . . ?
C11 C12 C17 C16 -178.53(15) . . . . ?
C11 C18 C19 F1 179.75(12) . . . . ?
C11 C18 C19 F2 -61.15(17) . . . . ?
C11 C18 C19 F3 58.23(17) . . . . ?
C12 C11 C18 N1 -121.93(13) . . . . ?
C12 C11 C18 C19 118.84(14) . . . . ?
C12 C13 C14 C15 1.2(2) . . . . ?
C13 C12 C17 C16 0.2(2) . . . . ?
C13 C14 C15 Cl1 179.48(12) . . . . ?
C13 C14 C15 C16 -1.0(2) . . . . ?
C14 C15 C16 C17 0.3(3) . . . . ?
C15 C16 C17 C12 0.1(3) . . . . ?
C17 C12 C13 C14 -0.8(2) . . . . ?
C18 N1 C10 C1 -163.15(14) . . . . ?
C18 N1 C10 C9 7.67(17) . . . . ?
C18 C11 C12 C13 -83.00(17) . . . . ?
C18 C11 C12 C17 95.71(17) . . . . ?
C20 S1 N1 C10 52.05(13) . . . . ?
C20 S1 N1 C18 -73.88(12) . . . . ?
C20 C21 C22 C23 0.9(2) . . . . ?
C21 C20 C25 C24 0.2(3) . . . . ?
C21 C22 C23 C24 1.0(3) . . . . ?
C21 C22 C23 C26 -177.60(16) . . . . ?
C22 C23 C24 C25 -2.4(3) . . . . ?
C23 C24 C25 C20 1.7(3) . . . . ?
C25 C20 C21 C22 -1.5(2) . . . . ?
C26 C23 C24 C25 176.27(17) . . . . ?
